data_4314782
loop_
_publ_author_name
'Lai-Ping Zhang'
'Jian-Fang Ma'
'Jin Yang'
'Yuan-Yuan Pang'
'Ji-Cheng Ma'

_publ_contact_author_address
;
Department of Chemistry
Northeast Normal University
Changchun 130024
P.R.China
;
_publ_contact_author_email jianfangma@yahoo.com.cn
_publ_contact_author_fax +86-431-85098620
_publ_contact_author_name 'Jian-Fang Ma'
_publ_contact_author_phone +86-431-85098620
_publ_section_title
;
 Series of 2D and 3D Coordination Polymers Based on
 1,2,3,4-Benzenetetracarboxylate and N-Donor Ligands: Synthesis,
 Topological Structures, and Photoluminescent Properties
;
_journal_name_full 'Inorganic Chemistry'
_journal_page_first 1535
_journal_page_last 1550
_journal_paper_doi 10.1021/ic9019553
_journal_volume 49
_journal_year 2010
_chemical_formula_moiety 'C15 H15 N2 O11 Zn2, H2 O '
_chemical_formula_sum 'C15 H17 N2 O12 Zn2'
_chemical_formula_weight 548.05
_chemical_name_systematic
;
 ?
;
_space_group_IT_number 2
_symmetry_cell_setting triclinic
_symmetry_space_group_name_Hall '-P 1'
_symmetry_space_group_name_H-M 'P -1'
_atom_sites_solution_hydrogens geom
_atom_sites_solution_primary direct
_atom_sites_solution_secondary difmap
_audit_creation_method SHELXL-97
_cell_angle_alpha 73.252(5)
_cell_angle_beta 71.644(6)
_cell_angle_gamma 64.380(7)
_cell_formula_units_Z 2
_cell_length_a 8.911(6)
_cell_length_b 10.240(7)
_cell_length_c 12.241(7)
_cell_measurement_reflns_used 4336
_cell_measurement_temperature 293(2)
_cell_measurement_theta_max 29.3
_cell_measurement_theta_min 4.3
_cell_volume 940.7(11)
_computing_cell_refinement CrysAlis
_computing_data_collection 'CrysAlis (Oxford Diffraction, 2006)'
_computing_data_reduction CrysAlis
_computing_structure_refinement 'SHELXL-97 (Sheldrick, 1997)'
_computing_structure_solution 'SHELXS-97 (Sheldrick, 1997)'
_diffrn_ambient_temperature 293(2)
_diffrn_detector_area_resol_mean 10.0
_diffrn_measured_fraction_theta_full 0.992
_diffrn_measured_fraction_theta_max 0.843
_diffrn_measurement_device_type 'Oxford Diffraction Gemini R Ultra'
_diffrn_measurement_method '\w scan'
_diffrn_radiation_monochromator graphite
_diffrn_radiation_source 'fine-focus sealed tube'
_diffrn_radiation_type MoK\a
_diffrn_radiation_wavelength 0.71069
_diffrn_reflns_av_R_equivalents 0.0531
_diffrn_reflns_av_sigmaI/netI 0.1615
_diffrn_reflns_limit_h_max 11
_diffrn_reflns_limit_h_min -11
_diffrn_reflns_limit_k_max 11
_diffrn_reflns_limit_k_min -13
_diffrn_reflns_limit_l_max 15
_diffrn_reflns_limit_l_min -12
_diffrn_reflns_number 7417
_diffrn_reflns_theta_full 25.00
_diffrn_reflns_theta_max 29.29
_diffrn_reflns_theta_min 4.26
_exptl_absorpt_coefficient_mu 2.622
_exptl_absorpt_correction_T_max 0.571
_exptl_absorpt_correction_T_min 0.532
_exptl_absorpt_correction_type multi-scan
_exptl_absorpt_process_details
;
 CrysAlis (Oxford Diffraction, 2006)

;
_exptl_crystal_colour colorless
_exptl_crystal_density_diffrn 1.935
_exptl_crystal_density_method 'not measured'
_exptl_crystal_description block
_exptl_crystal_F_000 554
_exptl_crystal_size_max 0.247
_exptl_crystal_size_mid 0.232
_exptl_crystal_size_min 0.216
_refine_diff_density_max 0.455
_refine_diff_density_min -0.372
_refine_diff_density_rms 0.103
_refine_ls_extinction_method none
_refine_ls_goodness_of_fit_ref 0.762
_refine_ls_hydrogen_treatment mixed
_refine_ls_matrix_type full
_refine_ls_number_parameters 294
_refine_ls_number_reflns 4336
_refine_ls_number_restraints 13
_refine_ls_restrained_S_all 0.762
_refine_ls_R_factor_all 0.1085
_refine_ls_R_factor_gt 0.0401
_refine_ls_shift/su_max 0.001
_refine_ls_shift/su_mean 0.000
_refine_ls_structure_factor_coef Fsqd
_refine_ls_weighting_details 'calc w=1/[\s^2^(Fo^2^)+(0.0124P)^2^+0.0000P] where P=(Fo^2^+2Fc^2^)/3'
_refine_ls_weighting_scheme calc
_refine_ls_wR_factor_gt 0.0526
_refine_ls_wR_factor_ref 0.0604
_reflns_number_gt 2255
_reflns_number_total 4336
_reflns_threshold_expression >2\s(I)
_cod_data_source_file ic9019553_si_002_5.cif
_cod_data_source_block Compound-5
_cod_original_sg_symbol_Hall '-P 1  '
_cod_original_sg_symbol_H-M 'P -1 '
_cod_database_code 4314782

loop_
_symmetry_equiv_pos_as_xyz
'x, y, z'
'-x, -y, -z'

loop_
_atom_site_label
_atom_site_type_symbol
_atom_site_fract_x
_atom_site_fract_y
_atom_site_fract_z
_atom_site_U_iso_or_equiv
_atom_site_adp_type
_atom_site_occupancy
_atom_site_symmetry_multiplicity
_atom_site_calc_flag
_atom_site_refinement_flags
_atom_site_disorder_assembly
_atom_site_disorder_group
Zn1 Zn 0.15486(6) -0.29246(4) 0.62486(5) 0.02012(14) Uani 1 1 d D . .
Zn2 Zn 0.71991(6) 0.41931(4) 0.72025(4) 0.01871(14) Uani 1 1 d . . .
C1 C 0.2314(5) 0.1461(3) 0.6925(3) 0.0129(9) Uani 1 1 d . . .
C2 C 0.3217(5) 0.2321(3) 0.6865(3) 0.0122(9) Uani 1 1 d . . .
C3 C 0.4975(5) 0.1757(3) 0.6580(3) 0.0136(9) Uani 1 1 d . . .
C4 C 0.5878(5) 0.0335(4) 0.6364(3) 0.0176(9) Uani 1 1 d . . .
H4 H 0.7064 -0.0051 0.6201 0.021 Uiso 1 1 calc R . .
C5 C 0.4989(6) -0.0506(4) 0.6396(4) 0.0215(10) Uani 1 1 d . . .
H5 H 0.5593 -0.1460 0.6244 0.026 Uiso 1 1 calc R . .
C6 C 0.3223(5) 0.0040(3) 0.6648(3) 0.0118(9) Uani 1 1 d . . .
C7 C 0.2337(6) -0.0856(4) 0.6507(3) 0.0198(10) Uani 1 1 d . . .
C8 C 0.0390(5) 0.2115(4) 0.7304(3) 0.0142(8) Uiso 1 1 d . . .
C9 C 0.2253(5) 0.3874(3) 0.7122(4) 0.0125(8) Uiso 1 1 d . . .
C10 C 0.5991(5) 0.2646(4) 0.6515(4) 0.0156(9) Uani 1 1 d . . .
C11 C 0.5429(5) 0.6531(4) 0.8622(4) 0.0221(10) Uani 1 1 d . . .
H11 H 0.4638 0.7056 0.8153 0.027 Uiso 1 1 calc R . .
C12 C 0.7483(6) 0.4833(4) 0.9380(4) 0.0278(11) Uani 1 1 d . . .
H12 H 0.8394 0.3954 0.9521 0.033 Uiso 1 1 calc R . .
C13 C 0.6803(6) 0.5934(4) 0.9997(4) 0.0264(11) Uani 1 1 d . . .
H13 H 0.7142 0.5958 1.0633 0.032 Uiso 1 1 calc R . .
C14 C 0.4451(6) 0.8458(4) 0.9845(4) 0.0291(11) Uani 1 1 d . . .
H14A H 0.3737 0.8326 1.0618 0.035 Uiso 1 1 calc R . .
H14B H 0.3710 0.9055 0.9304 0.035 Uiso 1 1 calc R . .
C15 C 0.5538(6) 0.9241(4) 0.9854(4) 0.0307(12) Uani 1 1 d . . .
H15A H 0.6298 0.9322 0.9093 0.037 Uiso 1 1 calc R . .
H15B H 0.6233 0.8669 1.0427 0.037 Uiso 1 1 calc R . .
N1 N 0.6619(4) 0.5212(3) 0.8507(3) 0.0203(8) Uani 1 1 d . . .
N2 N 0.5510(4) 0.7010(3) 0.9495(3) 0.0207(8) Uani 1 1 d . . .
O1 O 0.3163(3) -0.2244(2) 0.6583(2) 0.0201(7) Uani 1 1 d . . .
O2 O 0.0921(4) -0.0241(2) 0.6259(3) 0.0261(7) Uani 1 1 d . . .
O3 O -0.0364(4) 0.1621(2) 0.8253(2) 0.0258(7) Uani 1 1 d . . .
O4 O -0.0346(3) 0.3248(2) 0.6598(2) 0.0209(7) Uani 1 1 d . . .
O5 O 0.1305(3) 0.4067(2) 0.8091(2) 0.0227(7) Uani 1 1 d . . .
O6 O 0.2553(3) 0.4880(2) 0.6267(2) 0.0207(7) Uani 1 1 d . . .
O7 O 0.5706(4) 0.3152(3) 0.7420(2) 0.0223(7) Uani 1 1 d . . .
O8 O 0.7062(4) 0.2816(3) 0.5608(3) 0.0270(7) Uani 1 1 d . . .
O1W O 0.0018(4) -0.2938(3) 0.7895(3) 0.0334(8) Uani 1 1 d D . .
H1A H 0.011(6) -0.383(3) 0.829(3) 0.050 Uiso 1 1 d D . .
H1B H 0.019(6) -0.246(3) 0.832(3) 0.050 Uiso 1 1 d D . .
O2W O -0.0452(4) -0.2271(3) 0.5505(3) 0.0298(7) Uani 1 1 d D . .
H2A H -0.044(6) -0.301(3) 0.527(3) 0.045 Uiso 1 1 d D . .
H2B H -0.022(4) -0.162(3) 0.493(2) 0.045 Uiso 1 1 d D . .
O3W O 0.6508(4) 0.5883(3) 0.5881(3) 0.0258(8) Uani 1 1 d D . .
H3A H 0.677(5) 0.567(4) 0.518(2) 0.039 Uiso 1 1 d D . .
H3B H 0.542(3) 0.645(4) 0.605(3) 0.039 Uiso 1 1 d D . .
O4W O 0.0170(6) -0.1334(3) 0.9262(3) 0.0729(15) Uani 1 1 d D . .
H4A H 0.001(8) -0.041(3) 0.899(4) 0.109 Uiso 1 1 d D . .
H4B H -0.014(8) -0.145(6) 1.0038(17) 0.109 Uiso 1 1 d D . .

loop_
_atom_site_aniso_label
_atom_site_aniso_U_11
_atom_site_aniso_U_22
_atom_site_aniso_U_33
_atom_site_aniso_U_23
_atom_site_aniso_U_13
_atom_site_aniso_U_12
Zn1 0.0200(3) 0.0159(2) 0.0292(4) -0.0077(2) -0.0081(3) -0.0068(2)
Zn2 0.0178(3) 0.0183(2) 0.0238(3) -0.0083(2) -0.0057(3) -0.0065(2)
C1 0.016(2) 0.0094(17) 0.016(2) -0.0023(15) -0.0092(19) -0.0034(16)
C2 0.017(2) 0.0078(17) 0.011(2) 0.0002(15) -0.0054(18) -0.0036(16)
C3 0.017(3) 0.015(2) 0.014(2) -0.0029(16) -0.0035(19) -0.0107(17)
C4 0.008(2) 0.020(2) 0.025(3) -0.0104(17) -0.0002(19) -0.0032(17)
C5 0.026(3) 0.0109(19) 0.029(3) -0.0037(17) -0.008(2) -0.0065(18)
C6 0.008(2) 0.0127(18) 0.018(2) -0.0042(16) -0.0056(18) -0.0046(16)
C7 0.028(3) 0.021(2) 0.014(3) -0.0071(17) 0.000(2) -0.013(2)
C10 0.010(2) 0.0114(19) 0.024(3) -0.0017(18) -0.005(2) -0.0033(17)
C11 0.029(3) 0.018(2) 0.023(3) -0.0063(18) -0.013(2) -0.0049(19)
C12 0.031(3) 0.023(2) 0.031(3) -0.0071(19) -0.014(2) -0.005(2)
C13 0.035(3) 0.026(2) 0.021(3) -0.0066(19) -0.013(2) -0.007(2)
C14 0.031(3) 0.019(2) 0.038(3) -0.0181(19) -0.006(2) -0.0018(19)
C15 0.036(3) 0.020(2) 0.039(3) -0.016(2) -0.010(2) -0.005(2)
N1 0.018(2) 0.0213(17) 0.024(2) -0.0081(15) -0.0055(17) -0.0069(15)
N2 0.027(2) 0.0174(17) 0.020(2) -0.0094(15) -0.0047(17) -0.0065(16)
O1 0.0237(18) 0.0071(13) 0.0340(19) -0.0077(11) -0.0118(15) -0.0035(12)
O2 0.0196(19) 0.0194(14) 0.045(2) -0.0080(13) -0.0158(16) -0.0054(13)
O3 0.0242(19) 0.0245(14) 0.0246(19) -0.0053(12) 0.0020(14) -0.0101(13)
O4 0.0185(17) 0.0195(13) 0.0262(18) -0.0058(12) -0.0107(14) -0.0034(12)
O5 0.0262(19) 0.0204(14) 0.0219(18) -0.0082(12) -0.0013(15) -0.0091(13)
O6 0.0305(19) 0.0111(12) 0.0189(17) -0.0046(11) -0.0024(14) -0.0074(12)
O7 0.0247(19) 0.0275(15) 0.0225(19) -0.0088(13) -0.0047(14) -0.0147(13)
O8 0.029(2) 0.0347(16) 0.025(2) -0.0130(13) 0.0021(15) -0.0202(15)
O1W 0.048(2) 0.0226(15) 0.029(2) -0.0067(13) -0.0024(17) -0.0153(15)
O2W 0.0229(19) 0.0334(17) 0.029(2) -0.0097(13) -0.0049(15) -0.0046(14)
O3W 0.035(2) 0.0176(15) 0.0212(19) -0.0071(13) -0.0109(17) -0.0015(13)
O4W 0.155(5) 0.0334(19) 0.040(3) -0.0011(17) -0.039(3) -0.036(2)

loop_
_atom_type_symbol
_atom_type_description
_atom_type_scat_dispersion_real
_atom_type_scat_dispersion_imag
_atom_type_scat_source
C C 0.0033 0.0016 'International Tables Vol C Tables 4.2.6.8 and 6.1.1.4'
H H 0.0000 0.0000 'International Tables Vol C Tables 4.2.6.8 and 6.1.1.4'
N N 0.0061 0.0033 'International Tables Vol C Tables 4.2.6.8 and 6.1.1.4'
O O 0.0106 0.0060 'International Tables Vol C Tables 4.2.6.8 and 6.1.1.4'
Zn Zn 0.2839 1.4301 'International Tables Vol C Tables 4.2.6.8 and 6.1.1.4'

loop_
_geom_angle_atom_site_label_1
_geom_angle_atom_site_label_2
_geom_angle_atom_site_label_3
_geom_angle
_geom_angle_site_symmetry_1
_geom_angle_site_symmetry_3
_geom_angle_publ_flag
O2W Zn1 O6 101.35(10) . 1_545 ?
O2W Zn1 O1 144.32(10) . . ?
O6 Zn1 O1 111.87(11) 1_545 . ?
O2W Zn1 O1W 91.98(14) . . ?
O6 Zn1 O1W 97.93(10) 1_545 . ?
O1 Zn1 O1W 95.87(13) . . ?
O2W Zn1 O8 81.53(12) . 2_656 ?
O6 Zn1 O8 83.76(10) 1_545 2_656 ?
O1 Zn1 O8 89.27(11) . 2_656 ?
O1W Zn1 O8 173.51(12) . 2_656 ?
O7 Zn2 O4 119.44(12) . 1_655 ?
O7 Zn2 N1 112.68(13) . . ?
O4 Zn2 N1 113.99(12) 1_655 . ?
O7 Zn2 O3W 103.35(12) . . ?
O4 Zn2 O3W 101.95(12) 1_655 . ?
N1 Zn2 O3W 102.49(12) . . ?
C2 C1 C6 119.1(3) . . ?
C2 C1 C8 117.6(3) . . ?
C6 C1 C8 123.3(3) . . ?
C3 C2 C1 120.2(3) . . ?
C3 C2 C9 119.9(3) . . ?
C1 C2 C9 119.8(3) . . ?
C2 C3 C4 120.9(3) . . ?
C2 C3 C10 121.7(3) . . ?
C4 C3 C10 117.4(4) . . ?
C3 C4 C5 119.1(4) . . ?
C3 C4 H4 120.5 . . ?
C5 C4 H4 120.5 . . ?
C6 C5 C4 121.5(3) . . ?
C6 C5 H5 119.2 . . ?
C4 C5 H5 119.2 . . ?
C5 C6 C1 119.1(3) . . ?
C5 C6 C7 118.7(3) . . ?
C1 C6 C7 122.0(3) . . ?
O2 C7 O1 122.3(3) . . ?
O2 C7 C6 120.5(3) . . ?
O1 C7 C6 117.1(4) . . ?
O3 C8 O4 124.1(4) . . ?
O3 C8 C1 121.1(3) . . ?
O4 C8 C1 114.7(3) . . ?
O5 C9 O6 126.4(3) . . ?
O5 C9 C2 119.3(3) . . ?
O6 C9 C2 114.3(3) . . ?
O8 C10 O7 124.0(4) . . ?
O8 C10 C3 119.4(4) . . ?
O7 C10 C3 116.6(4) . . ?
N1 C11 N2 111.2(3) . . ?
N1 C11 H11 124.4 . . ?
N2 C11 H11 124.4 . . ?
C13 C12 N1 109.5(3) . . ?
C13 C12 H12 125.3 . . ?
N1 C12 H12 125.3 . . ?
C12 C13 N2 106.0(3) . . ?
C12 C13 H13 127.0 . . ?
N2 C13 H13 127.0 . . ?
N2 C14 C15 111.3(3) . . ?
N2 C14 H14A 109.4 . . ?
C15 C14 H14A 109.4 . . ?
N2 C14 H14B 109.4 . . ?
C15 C14 H14B 109.4 . . ?
H14A C14 H14B 108.0 . . ?
C14 C15 C15 111.5(5) . 2_677 ?
C14 C15 H15A 109.3 . . ?
C15 C15 H15A 109.3 2_677 . ?
C14 C15 H15B 109.3 . . ?
C15 C15 H15B 109.3 2_677 . ?
H15A C15 H15B 108.0 . . ?
C11 N1 C12 105.4(3) . . ?
C11 N1 Zn2 125.5(3) . . ?
C12 N1 Zn2 128.5(3) . . ?
C11 N2 C13 107.8(3) . . ?
C11 N2 C14 126.7(3) . . ?
C13 N2 C14 125.4(3) . . ?
C7 O1 Zn1 102.6(2) . . ?
C8 O4 Zn2 113.4(3) . 1_455 ?
C9 O6 Zn1 126.9(2) . 1_565 ?
C10 O7 Zn2 111.0(3) . . ?
C10 O8 Zn1 160.9(3) . 2_656 ?
Zn1 O1W H1A 114(3) . . ?
Zn1 O1W H1B 113(3) . . ?
H1A O1W H1B 109(3) . . ?
Zn1 O2W H2A 110(3) . . ?
Zn1 O2W H2B 99.5(15) . . ?
H2A O2W H2B 113(3) . . ?
Zn2 O3W H3A 117(2) . . ?
Zn2 O3W H3B 112(3) . . ?
H3A O3W H3B 110(3) . . ?
H4A O4W H4B 108(3) . . ?

loop_
_geom_bond_atom_site_label_1
_geom_bond_atom_site_label_2
_geom_bond_distance
_geom_bond_site_symmetry_2
_geom_bond_publ_flag
Zn1 O2W 2.023(3) . ?
Zn1 O6 2.024(3) 1_545 ?
Zn1 O1 2.031(3) . ?
Zn1 O1W 2.047(3) . ?
Zn1 O8 2.216(3) 2_656 ?
Zn2 O7 1.955(3) . ?
Zn2 O4 1.958(3) 1_655 ?
Zn2 N1 1.970(3) . ?
Zn2 O3W 2.020(3) . ?
C1 C2 1.402(5) . ?
C1 C6 1.407(5) . ?
C1 C8 1.512(5) . ?
C2 C3 1.378(5) . ?
C2 C9 1.517(5) . ?
C3 C4 1.382(5) . ?
C3 C10 1.510(5) . ?
C4 C5 1.387(5) . ?
C4 H4 0.9300 . ?
C5 C6 1.384(6) . ?
C5 H5 0.9300 . ?
C6 C7 1.517(5) . ?
C7 O2 1.235(4) . ?
C7 O1 1.278(4) . ?
C8 O3 1.233(4) . ?
C8 O4 1.282(4) . ?
C9 O5 1.232(4) . ?
C9 O6 1.292(4) . ?
C10 O8 1.241(5) . ?
C10 O7 1.264(5) . ?
C11 N1 1.321(4) . ?
C11 N2 1.330(5) . ?
C11 H11 0.9300 . ?
C12 C13 1.349(5) . ?
C12 N1 1.381(5) . ?
C12 H12 0.9300 . ?
C13 N2 1.370(5) . ?
C13 H13 0.9300 . ?
C14 N2 1.474(5) . ?
C14 C15 1.506(5) . ?
C14 H14A 0.9700 . ?
C14 H14B 0.9700 . ?
C15 C15 1.509(7) 2_677 ?
C15 H15A 0.9700 . ?
C15 H15B 0.9700 . ?
O4 Zn2 1.958(3) 1_455 ?
O6 Zn1 2.024(3) 1_565 ?
O8 Zn1 2.216(3) 2_656 ?
O1W H1A 0.882(18) . ?
O1W H1B 0.89(4) . ?
O2W H2A 0.88(4) . ?
O2W H2B 0.856(17) . ?
O3W H3A 0.883(18) . ?
O3W H3B 0.88(4) . ?
O4W H4A 0.87(4) . ?
O4W H4B 0.889(19) . ?

loop_
_geom_torsion_atom_site_label_1
_geom_torsion_atom_site_label_2
_geom_torsion_atom_site_label_3
_geom_torsion_atom_site_label_4
_geom_torsion
_geom_torsion_site_symmetry_1
_geom_torsion_site_symmetry_2
_geom_torsion_site_symmetry_3
_geom_torsion_site_symmetry_4
_geom_torsion_publ_flag
C6 C1 C2 C3 -2.4(5) . . . . ?
C8 C1 C2 C3 176.9(3) . . . . ?
C6 C1 C2 C9 178.0(3) . . . . ?
C8 C1 C2 C9 -2.7(5) . . . . ?
C1 C2 C3 C4 -0.8(5) . . . . ?
C9 C2 C3 C4 178.8(3) . . . . ?
C1 C2 C3 C10 -179.5(3) . . . . ?
C9 C2 C3 C10 0.0(5) . . . . ?
C2 C3 C4 C5 2.3(5) . . . . ?
C10 C3 C4 C5 -178.9(3) . . . . ?
C3 C4 C5 C6 -0.6(6) . . . . ?
C4 C5 C6 C1 -2.7(6) . . . . ?
C4 C5 C6 C7 171.8(3) . . . . ?
C2 C1 C6 C5 4.1(5) . . . . ?
C8 C1 C6 C5 -175.1(4) . . . . ?
C2 C1 C6 C7 -170.1(3) . . . . ?
C8 C1 C6 C7 10.6(6) . . . . ?
C5 C6 C7 O2 -150.9(4) . . . . ?
C1 C6 C7 O2 23.4(6) . . . . ?
C5 C6 C7 O1 24.9(5) . . . . ?
C1 C6 C7 O1 -160.8(3) . . . . ?
C2 C1 C8 O3 -111.2(4) . . . . ?
C6 C1 C8 O3 68.1(5) . . . . ?
C2 C1 C8 O4 65.0(4) . . . . ?
C6 C1 C8 O4 -115.7(4) . . . . ?
C3 C2 C9 O5 -119.4(4) . . . . ?
C1 C2 C9 O5 60.2(5) . . . . ?
C3 C2 C9 O6 59.7(4) . . . . ?
C1 C2 C9 O6 -120.7(4) . . . . ?
C2 C3 C10 O8 -125.4(4) . . . . ?
C4 C3 C10 O8 55.8(5) . . . . ?
C2 C3 C10 O7 55.9(5) . . . . ?
C4 C3 C10 O7 -122.9(4) . . . . ?
N1 C12 C13 N2 -0.4(5) . . . . ?
N2 C14 C15 C15 176.8(4) . . . 2_677 ?
N2 C11 N1 C12 1.0(5) . . . . ?
N2 C11 N1 Zn2 -170.7(3) . . . . ?
C13 C12 N1 C11 -0.4(5) . . . . ?
C13 C12 N1 Zn2 171.0(3) . . . . ?
O7 Zn2 N1 C11 -83.8(3) . . . . ?
O4 Zn2 N1 C11 135.9(3) 1_655 . . . ?
O3W Zn2 N1 C11 26.6(3) . . . . ?
O7 Zn2 N1 C12 106.5(4) . . . . ?
O4 Zn2 N1 C12 -33.8(4) 1_655 . . . ?
O3W Zn2 N1 C12 -143.1(3) . . . . ?
N1 C11 N2 C13 -1.3(5) . . . . ?
N1 C11 N2 C14 176.7(4) . . . . ?
C12 C13 N2 C11 1.0(5) . . . . ?
C12 C13 N2 C14 -177.0(4) . . . . ?
C15 C14 N2 C11 -124.5(4) . . . . ?
C15 C14 N2 C13 53.1(5) . . . . ?
O2 C7 O1 Zn1 -1.2(4) . . . . ?
C6 C7 O1 Zn1 -176.9(3) . . . . ?
O2W Zn1 O1 C7 21.2(3) . . . . ?
O6 Zn1 O1 C7 178.5(2) 1_545 . . . ?
O1W Zn1 O1 C7 -80.5(2) . . . . ?
O8 Zn1 O1 C7 95.5(2) 2_656 . . . ?
O3 C8 O4 Zn2 2.7(4) . . . 1_455 ?
C1 C8 O4 Zn2 -173.4(2) . . . 1_455 ?
O5 C9 O6 Zn1 -0.7(5) . . . 1_565 ?
C2 C9 O6 Zn1 -179.7(2) . . . 1_565 ?
O8 C10 O7 Zn2 -1.1(4) . . . . ?
C3 C10 O7 Zn2 177.5(2) . . . . ?
O4 Zn2 O7 C10 -49.2(3) 1_655 . . . ?
N1 Zn2 O7 C10 172.9(2) . . . . ?
O3W Zn2 O7 C10 63.0(2) . . . . ?
O7 C10 O8 Zn1 -161.4(5) . . . 2_656 ?
C3 C10 O8 Zn1 20.0(10) . . . 2_656 ?
